data_7125782
loop_
_publ_author_name
'Hill, Anthony F.'
'Watson, Lachlan J.'

_publ_section_title
;
 A heterobimetallic cumulenic \m-carbido complex.
;
_journal_issue 15
_journal_name_full 'Chemical communications (Cambridge, England)'
_journal_page_first 2356
_journal_page_last 2359
_journal_paper_doi 10.1039/c9cc08172k
_journal_volume 56
_journal_year 2020
_chemical_formula_moiety 'C14 H10 O4 Re2 Se'
_chemical_formula_sum 'C14 H10 O4 Re2 Se'
_chemical_formula_weight 693.58
_chemical_properties_physical Air-sensitive,Heat-sensitive,Oxygen-sensitive,Light-sensitive
_space_group_crystal_system triclinic
_space_group_IT_number 2
_space_group_name_Hall '-P 1'
_space_group_name_H-M_alt 'P -1'
_atom_sites_solution_hydrogens geom
_audit_creation_date 2019-10-13
_audit_creation_method
;
Olex2 1.2
(compiled 2018.05.29 svn.r3508 for OlexSys, GUI svn.r5506)
;
_audit_update_record
;
2019-10-13 deposited with the CCDC.	2020-01-13 downloaded from the CCDC.
;
_cell_angle_alpha 103.629(6)
_cell_angle_beta 95.575(6)
_cell_angle_gamma 104.678(6)
_cell_formula_units_Z 2
_cell_length_a 7.4306(5)
_cell_length_b 7.9327(6)
_cell_length_c 13.4641(11)
_cell_measurement_reflns_used 2850
_cell_measurement_temperature 150.00(10)
_cell_measurement_theta_max 28.3760
_cell_measurement_theta_min 4.3550
_cell_volume 735.66(10)
_computing_cell_refinement 'CrysAlisPro 1.171.40.36a (Rigaku OD, 2018)'
_computing_data_collection 'CrysAlisPro 1.171.40.36a (Rigaku OD, 2018)'
_computing_data_reduction 'CrysAlisPro 1.171.40.36a (Rigaku OD, 2018)'
_computing_molecular_graphics 'Olex2 (Dolomanov et al., 2009)'
_computing_publication_material 'Olex2 (Dolomanov et al., 2009)'
_computing_structure_refinement 'ShelXL (Sheldrick, 2015)'
_computing_structure_solution 'SHELXT 2014/5 (Sheldrick, 2014)'
_diffrn_ambient_environment N~2~
_diffrn_ambient_temperature 150.00(10)
_diffrn_detector 'CCD plate'
_diffrn_detector_area_resol_mean 5.1872
_diffrn_detector_type Atlas
_diffrn_measured_fraction_theta_full 0.997
_diffrn_measured_fraction_theta_max 0.957
_diffrn_measurement_details
;
List of Runs (angles in degrees, time in seconds):

  # Type    Start    End  Width  t~exp~   \w     \q     \k     \f   Frames
#--------------------------------------------------------------------------
  1  \w    -13.00  32.00   1.00  225.00    --   -8.38 -99.00-120.00   45
  2  \w    -46.00  37.00   1.00  225.00    --    8.77 -57.00  90.00   83
  3  \w    -32.00  83.00   1.00  225.00    --    8.77  19.00  90.00  115
  4  \w      2.00  48.00   1.00  225.00    --    8.77 -99.00-120.00   46
;
_diffrn_measurement_device 'four-circle diffractometer'
_diffrn_measurement_device_type 'New Xcalibur, Atlas'
_diffrn_measurement_method '\w scans'
_diffrn_orient_matrix_type 'CrysAlisPro convention (1999,Acta A55,543-557)'
_diffrn_orient_matrix_UB_11 0.0266794000
_diffrn_orient_matrix_UB_12 0.0448693000
_diffrn_orient_matrix_UB_13 -0.0383358000
_diffrn_orient_matrix_UB_21 0.0510349000
_diffrn_orient_matrix_UB_22 0.0792110000
_diffrn_orient_matrix_UB_23 0.0393978000
_diffrn_orient_matrix_UB_31 0.0818518000
_diffrn_orient_matrix_UB_32 -0.0304844000
_diffrn_orient_matrix_UB_33 -0.0008539000
_diffrn_radiation_monochromator graphite
_diffrn_radiation_probe x-ray
_diffrn_radiation_type MoK\a
_diffrn_radiation_wavelength 0.71073
_diffrn_reflns_av_R_equivalents 0.0378
_diffrn_reflns_av_unetI/netI 0.0554
_diffrn_reflns_Laue_measured_fraction_full 0.997
_diffrn_reflns_Laue_measured_fraction_max 0.957
_diffrn_reflns_limit_h_max 9
_diffrn_reflns_limit_h_min -9
_diffrn_reflns_limit_k_max 8
_diffrn_reflns_limit_k_min -9
_diffrn_reflns_limit_l_max 16
_diffrn_reflns_limit_l_min -14
_diffrn_reflns_number 5879
_diffrn_reflns_point_group_measured_fraction_full 0.997
_diffrn_reflns_point_group_measured_fraction_max 0.957
_diffrn_reflns_theta_full 25.242
_diffrn_reflns_theta_max 26.370
_diffrn_reflns_theta_min 3.367
_diffrn_source 'fine-focus sealed X-ray tube'
_diffrn_source_type 'Enhance (Mo) X-ray Source'
_exptl_absorpt_coefficient_mu 18.924
_exptl_absorpt_correction_T_max 1.00000
_exptl_absorpt_correction_T_min 0.86674
_exptl_absorpt_correction_type multi-scan
_exptl_absorpt_process_details
;
CrysAlisPro 1.171.40.36a (Rigaku Oxford Diffraction, 2018)
Empirical absorption correction using spherical harmonics,
 implemented in SCALE3 ABSPACK scaling algorithm.
;
_exptl_crystal_colour 'clear light green'
_exptl_crystal_colour_lustre clear
_exptl_crystal_colour_modifier light
_exptl_crystal_colour_primary green
_exptl_crystal_density_diffrn 3.131
_exptl_crystal_description block
_exptl_crystal_F_000 620
_exptl_crystal_recrystallization_method 'Re-crystallisation from solvent: dichloromethane'
_exptl_crystal_size_max 0.072
_exptl_crystal_size_mid 0.056
_exptl_crystal_size_min 0.029
_refine_diff_density_max 1.990
_refine_diff_density_min -1.554
_refine_diff_density_rms 0.241
_refine_ls_extinction_method none
_refine_ls_goodness_of_fit_ref 1.017
_refine_ls_hydrogen_treatment constr
_refine_ls_matrix_type full
_refine_ls_number_parameters 190
_refine_ls_number_reflns 2872
_refine_ls_number_restraints 0
_refine_ls_restrained_S_all 1.017
_refine_ls_R_factor_all 0.0447
_refine_ls_R_factor_gt 0.0310
_refine_ls_shift/su_max 0.001
_refine_ls_shift/su_mean 0.000
_refine_ls_structure_factor_coef Fsqd
_refine_ls_weighting_details 'w=1/[\s^2^(Fo^2^)+(0.0082P)^2^] where P=(Fo^2^+2Fc^2^)/3'
_refine_ls_weighting_scheme calc
_refine_ls_wR_factor_gt 0.0466
_refine_ls_wR_factor_ref 0.0504
_reflns_Friedel_coverage 0.000
_reflns_number_gt 2329
_reflns_number_total 2872
_reflns_threshold_expression 'I > 2\s(I)'
_cod_data_source_file c9cc08172k3.cif
_cod_data_source_block Compound_6
_cod_depositor_comments 'Adding full bibliography for 7125781--7125782.cif.'
_cod_database_code 7125782
_shelx_shelxl_version_number 2016/6
_chemical_oxdiff_formula 'C14 H10 O4 Re2 Se'
_chemical_oxdiff_usercomment 'benx/hex liq diff -20'
_shelx_space_group_comment
;
The symmetry employed for this shelxl refinement is uniquely defined
by the following loop, which should always be used as a source of
symmetry information in preference to the above space-group names.
They are only intended as comments.
;
_reflns_odcompleteness_completeness 99.77
_reflns_odcompleteness_iscentric 1
_reflns_odcompleteness_theta 24.97
_olex2_refinement_description
;
1. Fixed Uiso
 At 1.2 times of:
  All C(H) groups
2.a Aromatic/amide H refined with riding coordinates:
 C14(H14), C13(H13), C5(H5), C8(H8), C9(H9), C6(H6), C10(H10), C11(H11),
 C12(H12), C7(H7)
;
_ins_header
;
TITL LJW-223-green-3_scale in P1 
REM P1 (#1 in standard setting)
CELL 0.71073   7.430555   7.932695  13.464079 103.6285  95.5750 104.6780
ZERR    2.00   0.000455   0.000552   0.001082   0.0064   0.0059   0.0057
LATT -1
SFAC C H O Se Re
UNIT 28.00 20.00 8.00 2.00 4.00
TREF
HKLF 4
END
;
_olex2_submission_special_instructions 'No special instructions were received'
_oxdiff_exptl_absorpt_empirical_details
;
Empirical correction (ABSPACK) includes:
- Absorption correction using spherical harmonics
- Frame scaling
;
_oxdiff_exptl_absorpt_empirical_full_max 1.380
_oxdiff_exptl_absorpt_empirical_full_min 0.865

loop_
_space_group_symop_operation_xyz
'x, y, z'
'-x, -y, -z'

loop_
_atom_site_label
_atom_site_type_symbol
_atom_site_fract_x
_atom_site_fract_y
_atom_site_fract_z
_atom_site_U_iso_or_equiv
_atom_site_adp_type
_atom_site_occupancy
_atom_site_site_symmetry_order
_atom_site_calc_flag
_atom_site_refinement_flags_posn
Re0A Re 0.51035(4) 0.17994(4) 0.27572(2) 0.01449(9) Uani 1 1 d .
Re1 Re 0.80749(4) 0.47534(4) 0.23580(2) 0.01403(9) Uani 1 1 d .
Se1 Se 0.48635(10) 0.48579(11) 0.27139(6) 0.01805(18) Uani 1 1 d .
O004 O 1.0401(8) 0.3128(9) 0.3664(5) 0.0343(16) Uani 1 1 d .
O2 O 0.6735(8) -0.0360(8) 0.1068(4) 0.0333(15) Uani 1 1 d .
O1 O 0.1622(8) 0.0592(8) 0.1077(5) 0.0341(15) Uani 1 1 d .
O3 O 0.9331(8) 0.8008(8) 0.4260(4) 0.0280(14) Uani 1 1 d .
C2 C 0.6175(11) 0.0554(12) 0.1703(7) 0.0231(19) Uani 1 1 d .
C1 C 0.2968(11) 0.1094(11) 0.1699(6) 0.0210(18) Uani 1 1 d .
C14 C 0.7260(11) 0.3611(11) 0.0579(6) 0.0218(19) Uani 1 1 d .
H14 H 0.621235 0.262549 0.027096 0.026 Uiso 1 1 calc R
C13 C 0.7321(11) 0.5451(12) 0.0818(6) 0.022(2) Uani 1 1 d .
H13 H 0.631284 0.590124 0.067646 0.027 Uiso 1 1 calc R
C4 C 0.9472(10) 0.3720(12) 0.3187(6) 0.0219(19) Uani 1 1 d .
C5 C 0.3363(11) 0.0715(11) 0.3889(6) 0.0217(19) Uani 1 1 d .
H5 H 0.205253 0.033601 0.373407 0.026 Uiso 1 1 calc R
C3 C 0.8831(11) 0.6739(13) 0.3550(6) 0.022(2) Uani 1 1 d .
C8 C 0.6390(10) 0.2507(12) 0.4506(5) 0.0206(19) Uani 1 1 d .
H8 H 0.742491 0.349623 0.482987 0.025 Uiso 1 1 calc R
C9 C 0.4480(11) 0.2475(12) 0.4450(6) 0.024(2) Uani 1 1 d .
H9 H 0.402964 0.344380 0.473258 0.029 Uiso 1 1 calc R
C6 C 0.4570(12) -0.0369(13) 0.3603(6) 0.029(2) Uani 1 1 d .
H6 H 0.420644 -0.158704 0.323973 0.035 Uiso 1 1 calc R
C10 C 0.9109(12) 0.3557(13) 0.0902(6) 0.026(2) Uani 1 1 d .
H10 H 0.949505 0.251339 0.083127 0.031 Uiso 1 1 calc R
C11 C 1.0250(12) 0.5306(15) 0.1339(7) 0.035(2) Uani 1 1 d .
H11 H 1.152762 0.563796 0.161066 0.042 Uiso 1 1 calc R
C12 C 0.9147(11) 0.6489(12) 0.1302(6) 0.0244(19) Uani 1 1 d .
H12 H 0.955609 0.774332 0.155428 0.029 Uiso 1 1 calc R
C7 C 0.6446(12) 0.0760(13) 0.3979(6) 0.028(2) Uani 1 1 d .
H7 H 0.753459 0.040599 0.389211 0.034 Uiso 1 1 calc R

loop_
_atom_site_aniso_label
_atom_site_aniso_U_11
_atom_site_aniso_U_22
_atom_site_aniso_U_33
_atom_site_aniso_U_23
_atom_site_aniso_U_13
_atom_site_aniso_U_12
Re0A 0.01589(17) 0.01306(19) 0.01614(17) 0.00551(14) 0.00466(14) 0.00481(14)
Re1 0.01250(15) 0.01672(19) 0.01389(16) 0.00632(14) 0.00259(13) 0.00379(14)
Se1 0.0157(4) 0.0147(4) 0.0267(4) 0.0076(4) 0.0060(3) 0.0067(3)
O004 0.020(3) 0.055(5) 0.045(4) 0.034(4) 0.010(3) 0.019(3)
O2 0.044(4) 0.021(4) 0.035(3) -0.001(3) 0.017(3) 0.014(3)
O1 0.028(3) 0.029(4) 0.036(4) 0.004(3) -0.008(3) 0.003(3)
O3 0.033(3) 0.020(4) 0.024(3) -0.001(3) 0.005(3) 0.000(3)
C2 0.021(4) 0.018(5) 0.040(5) 0.020(4) 0.010(4) 0.009(4)
C1 0.028(5) 0.018(5) 0.021(4) 0.011(4) 0.009(4) 0.007(4)
C14 0.029(4) 0.018(5) 0.012(4) 0.003(4) 0.002(4) -0.002(4)
C13 0.021(4) 0.037(6) 0.018(4) 0.014(4) 0.006(4) 0.015(4)
C4 0.014(4) 0.026(5) 0.024(4) 0.003(4) 0.010(4) 0.003(4)
C5 0.019(4) 0.022(5) 0.026(5) 0.010(4) 0.007(4) 0.004(4)
C3 0.023(4) 0.034(6) 0.018(4) 0.021(4) 0.007(4) 0.009(4)
C8 0.019(4) 0.030(5) 0.008(4) 0.003(4) -0.002(3) 0.001(4)
C9 0.028(4) 0.031(6) 0.018(4) 0.010(4) 0.010(4) 0.013(5)
C6 0.043(5) 0.023(5) 0.020(4) 0.009(4) 0.009(4) 0.005(5)
C10 0.037(5) 0.038(6) 0.025(5) 0.024(4) 0.023(4) 0.030(5)
C11 0.018(4) 0.063(8) 0.027(5) 0.021(5) 0.009(4) 0.008(5)
C12 0.024(4) 0.024(5) 0.020(4) 0.011(4) 0.003(4) -0.006(4)
C7 0.033(5) 0.043(6) 0.029(5) 0.026(5) 0.017(4) 0.025(5)

loop_
_atom_type_symbol
_atom_type_description
_atom_type_scat_dispersion_real
_atom_type_scat_dispersion_imag
_atom_type_scat_source
C C 0.0033 0.0016 'International Tables Vol C Tables 4.2.6.8 and 6.1.1.4'
H H 0.0000 0.0000 'International Tables Vol C Tables 4.2.6.8 and 6.1.1.4'
O O 0.0106 0.0060 'International Tables Vol C Tables 4.2.6.8 and 6.1.1.4'
Re Re -1.0185 7.2310 'International Tables Vol C Tables 4.2.6.8 and 6.1.1.4'
Se Se -0.0929 2.2259 'International Tables Vol C Tables 4.2.6.8 and 6.1.1.4'

loop_
_exptl_crystal_face_index_h
_exptl_crystal_face_index_k
_exptl_crystal_face_index_l
_exptl_crystal_face_perp_dist
9 -8 -1 0.0162
-3 -8 -5 0.0141
-3 10 5 0.0103
10 -1 3 0.0215
-1 5 -18 0.0273
-8 -1 14 0.0500
-10 6 1 0.0317
4 7 -13 0.0142
4 -2 17 0.0206

loop_
_geom_angle_atom_site_label_1
_geom_angle_atom_site_label_2
_geom_angle_atom_site_label_3
_geom_angle
Se1 Re0A Re1 53.46(2)
C2 Re0A Re1 76.8(3)
C2 Re0A Se1 118.0(2)
C2 Re0A C1 83.6(3)
C2 Re0A C5 129.2(3)
C2 Re0A C8 121.8(3)
C2 Re0A C9 151.6(3)
C2 Re0A C6 95.9(3)
C2 Re0A C7 92.6(3)
C1 Re0A Re1 109.2(2)
C1 Re0A Se1 81.1(2)
C1 Re0A C5 92.6(3)
C1 Re0A C8 150.0(3)
C1 Re0A C9 115.3(3)
C1 Re0A C6 104.7(3)
C1 Re0A C7 140.8(4)
C5 Re0A Re1 148.7(2)
C5 Re0A Se1 111.24(19)
C5 Re0A C8 59.5(3)
C5 Re0A C9 35.7(3)
C8 Re0A Re1 93.3(2)
C8 Re0A Se1 97.9(2)
C8 Re0A C9 35.1(2)
C9 Re0A Re1 113.0(2)
C9 Re0A Se1 87.0(2)
C6 Re0A Re1 144.1(2)
C6 Re0A Se1 146.1(2)
C6 Re0A C5 36.3(3)
C6 Re0A C8 60.4(3)
C6 Re0A C9 60.0(3)
C6 Re0A C7 36.7(3)
C7 Re0A Re1 107.8(2)
C7 Re0A Se1 133.0(3)
C7 Re0A C5 60.1(3)
C7 Re0A C8 35.8(3)
C7 Re0A C9 59.3(3)
Se1 Re1 Re0A 53.28(2)
C14 Re1 Re0A 93.2(2)
C14 Re1 Se1 96.88(19)
C14 Re1 C13 35.3(3)
C13 Re1 Re0A 114.1(2)
C13 Re1 Se1 87.44(18)
C4 Re1 Re0A 76.8(3)
C4 Re1 Se1 118.2(2)
C4 Re1 C14 122.4(3)
C4 Re1 C13 151.5(3)
C4 Re1 C10 92.9(3)
C4 Re1 C11 95.5(3)
C4 Re1 C12 128.1(3)
C3 Re1 Re0A 109.3(2)
C3 Re1 Se1 82.2(2)
C3 Re1 C14 150.3(3)
C3 Re1 C13 115.2(3)
C3 Re1 C4 82.7(3)
C3 Re1 C10 140.8(4)
C3 Re1 C11 105.7(4)
C3 Re1 C12 92.9(3)
C10 Re1 Re0A 107.5(3)
C10 Re1 Se1 132.1(2)
C10 Re1 C14 36.0(3)
C10 Re1 C13 59.0(3)
C10 Re1 C12 59.7(3)
C11 Re1 Re0A 142.8(3)
C11 Re1 Se1 146.3(2)
C11 Re1 C14 60.0(3)
C11 Re1 C13 59.3(3)
C11 Re1 C10 35.7(3)
C11 Re1 C12 36.1(3)
C12 Re1 Re0A 149.5(2)
C12 Re1 Se1 112.28(18)
C12 Re1 C14 59.7(3)
C12 Re1 C13 35.4(3)
Re0A Se1 Re1 73.26(2)
O2 C2 Re0A 173.7(7)
O1 C1 Re0A 176.4(7)
Re1 C14 H14 122.0
C13 C14 Re1 72.8(4)
C13 C14 H14 126.8
C13 C14 C10 106.3(8)
C10 C14 Re1 70.1(4)
C10 C14 H14 126.8
Re1 C13 H13 123.9
C14 C13 Re1 71.9(4)
C14 C13 H13 125.6
C12 C13 Re1 70.1(4)
C12 C13 C14 108.7(6)
C12 C13 H13 125.6
O004 C4 Re1 176.3(7)
Re0A C5 H5 120.5
C9 C5 Re0A 74.5(5)
C9 C5 H5 125.7
C6 C5 Re0A 71.1(5)
C6 C5 H5 125.7
C6 C5 C9 108.6(7)
O3 C3 Re1 177.1(7)
Re0A C8 H8 123.4
C9 C8 Re0A 72.5(4)
C9 C8 H8 126.3
C9 C8 C7 107.4(8)
C7 C8 Re0A 69.4(4)
C7 C8 H8 126.3
Re0A C9 H9 123.6
C5 C9 Re0A 69.8(4)
C5 C9 H9 125.9
C8 C9 Re0A 72.4(4)
C8 C9 C5 108.3(7)
C8 C9 H9 125.9
Re0A C6 H6 120.6
C5 C6 Re0A 72.6(5)
C5 C6 H6 126.6
C5 C6 C7 106.7(8)
C7 C6 Re0A 72.0(5)
C7 C6 H6 126.6
Re1 C10 H10 120.9
C14 C10 Re1 73.9(4)
C14 C10 H10 125.5
C11 C10 Re1 71.4(5)
C11 C10 C14 109.0(7)
C11 C10 H10 125.5
Re1 C11 H11 120.2
C10 C11 Re1 72.8(5)
C10 C11 H11 125.9
C10 C11 C12 108.1(7)
C12 C11 Re1 72.8(5)
C12 C11 H11 125.9
Re1 C12 H12 120.2
C13 C12 Re1 74.4(5)
C13 C12 C11 107.8(8)
C13 C12 H12 126.1
C11 C12 Re1 71.1(5)
C11 C12 H12 126.1
Re0A C7 H7 120.1
C8 C7 Re0A 74.8(4)
C8 C7 C6 109.0(7)
C8 C7 H7 125.5
C6 C7 Re0A 71.3(4)
C6 C7 H7 125.5

loop_
_geom_bond_atom_site_label_1
_geom_bond_atom_site_label_2
_geom_bond_distance
Re0A Re1 2.9761(5)
Re0A Se1 2.4911(9)
Re0A C2 1.893(8)
Re0A C1 1.896(8)
Re0A C5 2.274(8)
Re0A C8 2.332(7)
Re0A C9 2.335(7)
Re0A C6 2.254(8)
Re0A C7 2.262(7)
Re1 Se1 2.4970(8)
Re1 C14 2.311(7)
Re1 C13 2.322(7)
Re1 C4 1.907(8)
Re1 C3 1.886(9)
Re1 C10 2.263(7)
Re1 C11 2.245(8)
Re1 C12 2.267(8)
O004 C4 1.153(8)
O2 C2 1.165(9)
O1 C1 1.158(9)
O3 C3 1.164(10)
C14 H14 0.9300
C14 C13 1.407(11)
C14 C10 1.415(10)
C13 H13 0.9300
C13 C12 1.398(11)
C5 H5 0.9300
C5 C9 1.415(12)
C5 C6 1.412(10)
C8 H8 0.9300
C8 C9 1.407(10)
C8 C7 1.414(12)
C9 H9 0.9300
C6 H6 0.9300
C6 C7 1.421(13)
C10 H10 0.9300
C10 C11 1.383(13)
C11 H11 0.9300
C11 C12 1.400(11)
C12 H12 0.9300
C7 H7 0.9300

loop_
_exptl_oxdiff_crystal_face_indexfrac_h
_exptl_oxdiff_crystal_face_indexfrac_k
_exptl_oxdiff_crystal_face_indexfrac_l
_exptl_oxdiff_crystal_face_x
_exptl_oxdiff_crystal_face_y
_exptl_oxdiff_crystal_face_z
9.0702 -7.6909 -1.4260 -0.0484 -0.2025 0.9781
-2.8761 -7.8718 -5.1282 -0.2333 -0.9724 0.0089
-2.6431 9.9035 4.5627 0.1989 0.8293 -0.5221
9.7848 -0.5071 2.6777 0.1356 0.5647 0.8141
-1.4596 4.7556 -18.2535 0.8742 -0.4169 -0.2489
-7.8720 -0.5196 13.7803 -0.7616 0.1000 -0.6403
-10.0309 5.8078 0.9739 -0.0444 -0.0135 -0.9989
4.2390 7.3860 -13.1927 0.9503 0.2816 0.1331
3.8172 -1.6975 16.5436 -0.6085 0.7121 0.3501
